data_4109401
loop_
_publ_author_name
'Mikhail Shatruk'
'Alina Dragulescu-Andrasi'
'Kristen Chambers'
'Sebastian A. Stoian'
'Emile L. Bominaar'
'Catalina Achim'
'Kim R. Dunbar'

_publ_contact_author_address
; 
Department of Chemistry
Texas A&M University
PO Box 30012 
College Station 
Texas 77842-3012 
USA
;
_publ_contact_author_email dunbar@mail.chem.tamu.edu
_publ_contact_author_fax (979)8457177
_publ_contact_author_name 'Dunbar, Kim R.'
_publ_contact_author_phone (979)8625235
_publ_section_title
;
 Properties of Prussian Blue Materials Manifested in Molecular Complexes:
 Observation of Cyanide Linkage Isomerism and Spin-Crossover Behavior in
 Pentanuclear Cyanide Clusters
;
_journal_name_full 'Journal of the American Chemical Society'
_journal_page_first 6104
_journal_page_last 6116
_journal_paper_doi 10.1021/ja066273x
_journal_volume 129
_journal_year 2007
_chemical_formula_sum 'C108 H96 Cr2 N24 Zn3'
_chemical_formula_weight 2030.20
_chemical_name_systematic
; 
 ? 
;
_space_group_IT_number 14
_symmetry_cell_setting monoclinic
_symmetry_space_group_name_Hall '-P 2ybc'
_symmetry_space_group_name_H-M 'P 1 21/c 1'
_atom_sites_solution_hydrogens geom
_atom_sites_solution_primary direct
_atom_sites_solution_secondary difmap
_audit_creation_method SHELXL-97
_cell_angle_alpha 90.00
_cell_angle_beta 97.498(3)
_cell_angle_gamma 90.00
_cell_formula_units_Z 4
_cell_length_a 19.420(3)
_cell_length_b 25.613(4)
_cell_length_c 24.874(4)
_cell_measurement_reflns_used 174
_cell_measurement_temperature 150(2)
_cell_volume 12267(3)
_computing_cell_refinement 'SMART V5.625 (Bruker, 2000)'
_computing_data_collection 'SMART V5.625 (Bruker, 2000)'
_computing_data_reduction 'SAINT V6.32 (Bruker, 2001)'
_computing_molecular_graphics 'X-Seed (Barbour, 2001)'
_computing_publication_material 'SHELXL-97 (Sheldrick, 1997)'
_computing_structure_refinement 'SHELXL-97 (Sheldrick, 1997)'
_computing_structure_solution 'SHELXS-97 (Sheldrick, 1997)'
_diffrn_ambient_temperature 150(2)
_diffrn_measured_fraction_theta_full 0.999
_diffrn_measured_fraction_theta_max 0.999
_diffrn_measurement_device_type 'Bruker APEX CCD area-detector'
_diffrn_measurement_method 'profile data from \w scans'
_diffrn_radiation_monochromator graphite
_diffrn_radiation_source 'fine-focus sealed tube'
_diffrn_radiation_type MoK\a
_diffrn_radiation_wavelength 0.71073
_diffrn_reflns_av_R_equivalents 0.1471
_diffrn_reflns_av_sigmaI/netI 0.2154
_diffrn_reflns_limit_h_max 21
_diffrn_reflns_limit_h_min -21
_diffrn_reflns_limit_k_max 28
_diffrn_reflns_limit_k_min -28
_diffrn_reflns_limit_l_max 27
_diffrn_reflns_limit_l_min -27
_diffrn_reflns_number 75346
_diffrn_reflns_theta_full 23.26
_diffrn_reflns_theta_max 23.26
_diffrn_reflns_theta_min 1.15
_exptl_absorpt_coefficient_mu 0.799
_exptl_absorpt_correction_T_max 0.9524
_exptl_absorpt_correction_T_min 0.5034
_exptl_absorpt_correction_type multi-scan
_exptl_absorpt_process_details 'SADABS v2.03 (Bruker, 2003)'
_exptl_crystal_colour colorless
_exptl_crystal_density_diffrn 1.099
_exptl_crystal_description needle
_exptl_crystal_F_000 4200
_exptl_crystal_size_max 0.97
_exptl_crystal_size_mid 0.07
_exptl_crystal_size_min 0.06
_platon_squeeze_details ' ?'
_refine_diff_density_max 0.430
_refine_diff_density_min -0.575
_refine_diff_density_rms 0.091
_refine_ls_extinction_method none
_refine_ls_goodness_of_fit_ref 1.000
_refine_ls_hydrogen_treatment constr
_refine_ls_matrix_type full
_refine_ls_number_parameters 1258
_refine_ls_number_reflns 17615
_refine_ls_number_restraints 0
_refine_ls_restrained_S_all 1.000
_refine_ls_R_factor_all 0.1395
_refine_ls_R_factor_gt 0.0630
_refine_ls_shift/su_max 0.001
_refine_ls_shift/su_mean 0.000
_refine_ls_structure_factor_coef Fsqd
_refine_ls_weighting_details
; calc 
 [1.00000+0.00000exp(0.00(sin\q/\l)^2^)]/ 
   [\s^2^(Fo^2^)+10.0000+0.0000*P+(0.0280P)^2^+0.0000sin\q/\l] 
 where P = 0.33330Fo^2^ + 0.66670Fc^2^ 
;
_refine_ls_weighting_scheme calc
_refine_ls_wR_factor_gt 0.1312
_refine_ls_wR_factor_ref 0.1417
_reflns_number_gt 7315
_reflns_number_total 17615
_reflns_threshold_expression >2sigma(I)
_cod_data_source_file ja066273xsi20060829_022413.cif
_cod_data_source_block c:\structures\mike\ms093\work\p21_c
_cod_database_code 4109401

loop_
_symmetry_equiv_pos_as_xyz
'x, y, z'
'-x, y+1/2, -z+1/2'
'-x, -y, -z'
'x, -y-1/2, z-1/2'

loop_
_atom_site_label
_atom_site_type_symbol
_atom_site_fract_x
_atom_site_fract_y
_atom_site_fract_z
_atom_site_U_iso_or_equiv
_atom_site_adp_type
_atom_site_occupancy
_atom_site_symmetry_multiplicity
_atom_site_calc_flag
_atom_site_refinement_flags
Zn1 Zn 0.94260(4) 0.62871(3) 0.88622(3) 0.0302(2) Uani 1 1 d .
Zn2 Zn 0.70534(5) 0.63479(3) 0.66490(3) 0.0339(3) Uani 1 1 d .
Zn3 Zn 0.64046(4) 0.45594(3) 0.83718(3) 0.0299(2) Uani 1 1 d .
Cr1 Cr 0.86402(6) 0.48162(5) 0.74420(5) 0.0351(4) Uani 1 1 d .
Cr2 Cr 0.67490(6) 0.65621(4) 0.86955(5) 0.0286(3) Uani 1 1 d .
N1 N 0.9100(3) 0.5620(2) 0.8435(3) 0.0334(18) Uani 1 1 d .
N2 N 0.7849(3) 0.5807(2) 0.6865(2) 0.0352(17) Uani 1 1 d .
N3 N 0.7207(3) 0.4587(2) 0.7904(3) 0.0378(18) Uani 1 1 d .
N4 N 0.8430(3) 0.6557(2) 0.8765(3) 0.0372(19) Uani 1 1 d .
N5 N 0.6718(3) 0.6385(2) 0.7414(3) 0.0392(19) Uani 1 1 d .
N6 N 0.6666(3) 0.5302(2) 0.8710(2) 0.0324(17) Uani 1 1 d .
N7 N 1.0140(5) 0.5098(3) 0.7064(4) 0.109(4) Uani 1 1 d .
N8 N 0.9188(3) 0.3786(3) 0.8074(3) 0.051(2) Uani 1 1 d .
N9 N 0.8131(5) 0.4172(3) 0.6366(3) 0.079(3) Uani 1 1 d .
N10 N 0.6865(3) 0.7790(3) 0.8481(3) 0.055(2) Uani 1 1 d .
N11 N 0.6877(4) 0.6791(3) 0.9968(3) 0.059(2) Uani 1 1 d .
N12 N 0.5062(4) 0.6558(3) 0.8590(3) 0.065(2) Uani 1 1 d .
N13 N 0.9319(3) 0.6051(2) 0.9684(2) 0.0267(16) Uani 1 1 d .
N14 N 1.0427(3) 0.5940(2) 0.9164(3) 0.0361(17) Uani 1 1 d .
N15 N 0.9907(3) 0.7025(2) 0.9139(3) 0.0334(17) Uani 1 1 d .
N16 N 0.9743(3) 0.6640(2) 0.8140(3) 0.0290(16) Uani 1 1 d .
N17 N 0.7727(3) 0.7006(2) 0.6826(3) 0.0321(17) Uani 1 1 d .
N18 N 0.7428(3) 0.6515(2) 0.5877(2) 0.0338(17) Uani 1 1 d .
N19 N 0.6146(4) 0.6784(3) 0.6281(3) 0.0454(19) Uani 1 1 d .
N20 N 0.6332(3) 0.5759(2) 0.6350(2) 0.0364(17) Uani 1 1 d .
N21 N 0.5595(3) 0.4827(2) 0.7770(2) 0.0275(16) Uani 1 1 d .
N22 N 0.5935(3) 0.3832(2) 0.8005(2) 0.0356(17) Uani 1 1 d .
N23 N 0.5680(3) 0.4459(2) 0.8962(3) 0.0362(17) Uani 1 1 d .
N24 N 0.6969(3) 0.4074(2) 0.8985(2) 0.0351(17) Uani 1 1 d .
C1 C 0.8931(4) 0.5312(3) 0.8105(3) 0.028(2) Uani 1 1 d .
C2 C 0.8173(4) 0.5455(3) 0.7066(3) 0.032(2) Uani 1 1 d .
C3 C 0.7708(4) 0.4671(3) 0.7718(3) 0.026(2) Uani 1 1 d .
C4 C 0.7844(5) 0.6562(3) 0.8733(3) 0.033(2) Uani 1 1 d .
C5 C 0.6700(4) 0.6454(3) 0.7865(4) 0.034(2) Uani 1 1 d .
C6 C 0.6722(3) 0.5753(3) 0.8761(3) 0.0252(19) Uani 1 1 d .
C7 C 0.9604(5) 0.4991(3) 0.7187(4) 0.061(3) Uani 1 1 d .
C8 C 0.9012(4) 0.4171(3) 0.7839(3) 0.041(2) Uani 1 1 d .
C9 C 0.8320(5) 0.4405(3) 0.6749(4) 0.051(3) Uani 1 1 d .
C10 C 0.6816(4) 0.7353(3) 0.8565(3) 0.041(2) Uani 1 1 d .
C11 C 0.6843(4) 0.6703(3) 0.9510(4) 0.036(2) Uani 1 1 d .
C12 C 0.5678(5) 0.6568(3) 0.8630(3) 0.039(2) Uani 1 1 d .
C13 C 0.9886(4) 0.5808(3) 0.9958(3) 0.0264(19) Uani 1 1 d .
C14 C 1.0482(4) 0.5745(3) 0.9665(3) 0.0280(19) Uani 1 1 d .
C15 C 0.8768(4) 0.6099(3) 0.9959(3) 0.032(2) Uani 1 1 d .
H15 H 0.8360 0.6258 0.9778 0.039 Uiso 1 1 calc R
C16 C 0.8758(4) 0.5927(3) 1.0495(3) 0.032(2) Uani 1 1 d .
C17 C 0.9317(4) 0.5687(3) 1.0757(3) 0.029(2) Uani 1 1 d .
C18 C 0.9908(4) 0.5626(3) 1.0488(3) 0.030(2) Uani 1 1 d .
C19 C 1.0536(4) 0.5388(3) 1.0720(3) 0.039(2) Uani 1 1 d .
H19 H 1.0562 0.5267 1.1083 0.046 Uiso 1 1 calc R
C20 C 1.1093(4) 0.5321(3) 1.0468(3) 0.039(2) Uani 1 1 d .
H20 H 1.1499 0.5163 1.0654 0.047 Uiso 1 1 calc R
C21 C 1.1083(4) 0.5489(3) 0.9914(3) 0.034(2) Uani 1 1 d .
C22 C 1.1668(4) 0.5443(3) 0.9632(4) 0.037(2) Uani 1 1 d .
C23 C 1.1614(4) 0.5640(3) 0.9118(4) 0.040(2) Uani 1 1 d .
C24 C 1.0988(5) 0.5882(3) 0.8900(3) 0.046(2) Uani 1 1 d .
H24 H 1.0958 0.6013 0.8541 0.055 Uiso 1 1 calc R
C25 C 0.8105(4) 0.6036(3) 1.0747(3) 0.051(2) Uani 1 1 d .
H25A H 0.8220 0.6248 1.1074 0.076 Uiso 1 1 calc R
H25B H 0.7898 0.5706 1.0843 0.076 Uiso 1 1 calc R
H25C H 0.7773 0.6226 1.0487 0.076 Uiso 1 1 calc R
C26 C 0.9350(4) 0.5481(3) 1.1327(3) 0.045(2) Uani 1 1 d .
H26A H 0.8918 0.5568 1.1471 0.068 Uiso 1 1 calc R
H26B H 0.9743 0.5641 1.1555 0.068 Uiso 1 1 calc R
H26C H 0.9409 0.5101 1.1325 0.068 Uiso 1 1 calc R
C27 C 1.2314(4) 0.5180(3) 0.9895(3) 0.054(3) Uani 1 1 d .
H27A H 1.2433 0.5316 1.0264 0.081 Uiso 1 1 calc R
H27B H 1.2696 0.5250 0.9684 0.081 Uiso 1 1 calc R
H27C H 1.2235 0.4803 0.9910 0.081 Uiso 1 1 calc R
C28 C 1.2184(4) 0.5634(3) 0.8740(4) 0.071(3) Uani 1 1 d .
H28A H 1.2431 0.5300 0.8776 0.106 Uiso 1 1 calc R
H28B H 1.2513 0.5919 0.8840 0.106 Uiso 1 1 calc R
H28C H 1.1971 0.5680 0.8363 0.106 Uiso 1 1 calc R
C29 C 1.0170(4) 0.7308(3) 0.8743(3) 0.029(2) Uani 1 1 d .
C30 C 1.0087(4) 0.7086(3) 0.8217(3) 0.0267(19) Uani 1 1 d .
C31 C 0.9987(4) 0.7229(3) 0.9630(3) 0.037(2) Uani 1 1 d .
H31 H 0.9815 0.7032 0.9907 0.044 Uiso 1 1 calc R
C32 C 1.0306(4) 0.7717(3) 0.9787(3) 0.032(2) Uani 1 1 d .
C33 C 1.0564(4) 0.8006(3) 0.9393(3) 0.040(2) Uani 1 1 d .
C34 C 1.0512(4) 0.7785(3) 0.8864(3) 0.034(2) Uani 1 1 d .
C35 C 1.0767(5) 0.8032(4) 0.8408(4) 0.064(3) Uani 1 1 d .
H35 H 1.1007 0.8355 0.8468 0.077 Uiso 1 1 calc R
C36 C 1.0689(4) 0.7837(3) 0.7913(3) 0.051(3) Uani 1 1 d .
H36 H 1.0862 0.8025 0.7631 0.061 Uiso 1 1 calc R
C37 C 1.0349(4) 0.7349(3) 0.7794(3) 0.036(2) Uani 1 1 d .
C38 C 1.0244(4) 0.7126(3) 0.7261(3) 0.041(2) Uani 1 1 d .
C39 C 0.9868(4) 0.6670(3) 0.7198(3) 0.036(2) Uani 1 1 d .
C40 C 0.9638(4) 0.6439(3) 0.7644(3) 0.031(2) Uani 1 1 d .
H40 H 0.9392 0.6119 0.7593 0.037 Uiso 1 1 calc R
C41 C 1.0343(4) 0.7899(3) 1.0361(3) 0.053(3) Uani 1 1 d .
H41A H 1.0022 0.8191 1.0381 0.079 Uiso 1 1 calc R
H41B H 1.0818 0.8013 1.0491 0.079 Uiso 1 1 calc R
H41C H 1.0215 0.7611 1.0589 0.079 Uiso 1 1 calc R
C42 C 1.0914(5) 0.8520(3) 0.9526(3) 0.074(3) Uani 1 1 d .
H42A H 1.1367 0.8460 0.9741 0.111 Uiso 1 1 calc R
H42B H 1.0625 0.8733 0.9735 0.111 Uiso 1 1 calc R
H42C H 1.0978 0.8702 0.9190 0.111 Uiso 1 1 calc R
C43 C 1.0524(4) 0.7388(3) 0.6793(3) 0.061(3) Uani 1 1 d .
H43A H 1.0139 0.7473 0.6511 0.092 Uiso 1 1 calc R
H43B H 1.0848 0.7153 0.6643 0.092 Uiso 1 1 calc R
H43C H 1.0767 0.7710 0.6920 0.092 Uiso 1 1 calc R
C44 C 0.9705(4) 0.6411(3) 0.6640(3) 0.052(2) Uani 1 1 d .
H44A H 0.9367 0.6130 0.6660 0.078 Uiso 1 1 calc R
H44B H 1.0132 0.6267 0.6530 0.078 Uiso 1 1 calc R
H44C H 0.9510 0.6671 0.6374 0.078 Uiso 1 1 calc R
C45 C 0.8038(4) 0.7192(3) 0.6414(3) 0.032(2) Uani 1 1 d .
C46 C 0.7871(4) 0.6925(3) 0.5890(3) 0.033(2) Uani 1 1 d .
C47 C 0.7907(4) 0.7233(3) 0.7306(3) 0.039(2) Uani 1 1 d .
H47 H 0.7701 0.7099 0.7603 0.047 Uiso 1 1 calc R
C48 C 0.8367(4) 0.7649(3) 0.7412(3) 0.043(2) Uani 1 1 d .
C49 C 0.8670(4) 0.7848(3) 0.6984(4) 0.039(2) Uani 1 1 d .
C50 C 0.8508(4) 0.7608(3) 0.6473(4) 0.040(2) Uani 1 1 d .
C51 C 0.8773(4) 0.7782(3) 0.5973(4) 0.039(2) Uani 1 1 d .
H51 H 0.9082 0.8071 0.5992 0.047 Uiso 1 1 calc R
C52 C 0.8594(4) 0.7551(3) 0.5502(4) 0.041(2) Uani 1 1 d .
H52 H 0.8772 0.7687 0.5192 0.049 Uiso 1 1 calc R
C53 C 0.8161(4) 0.7121(3) 0.5437(3) 0.039(2) Uani 1 1 d .
C54 C 0.7986(4) 0.6831(3) 0.4934(3) 0.044(2) Uani 1 1 d .
C55 C 0.7519(5) 0.6420(3) 0.4921(3) 0.051(3) Uani 1 1 d .
C56 C 0.7289(4) 0.6270(3) 0.5398(3) 0.047(2) Uani 1 1 d .
H56 H 0.7008 0.5966 0.5388 0.057 Uiso 1 1 calc R
C57 C 0.8514(4) 0.7859(3) 0.7974(3) 0.057(3) Uani 1 1 d .
H57A H 0.8358 0.8223 0.7978 0.085 Uiso 1 1 calc R
H57B H 0.9014 0.7843 0.8095 0.085 Uiso 1 1 calc R
H57C H 0.8266 0.7651 0.8217 0.085 Uiso 1 1 calc R
C58 C 0.9137(4) 0.8317(3) 0.7062(3) 0.052(3) Uani 1 1 d .
H58A H 0.9365 0.8326 0.7437 0.079 Uiso 1 1 calc R
H58B H 0.8862 0.8635 0.6984 0.079 Uiso 1 1 calc R
H58C H 0.9490 0.8295 0.6814 0.079 Uiso 1 1 calc R
C59 C 0.8279(4) 0.7014(4) 0.4433(3) 0.069(3) Uani 1 1 d .
H59A H 0.8049 0.6828 0.4115 0.104 Uiso 1 1 calc R
H59B H 0.8779 0.6943 0.4473 0.104 Uiso 1 1 calc R
H59C H 0.8199 0.7390 0.4386 0.104 Uiso 1 1 calc R
C60 C 0.7304(5) 0.6102(3) 0.4404(3) 0.078(3) Uani 1 1 d .
H60A H 0.7696 0.5888 0.4324 0.117 Uiso 1 1 calc R
H60B H 0.7165 0.6340 0.4101 0.117 Uiso 1 1 calc R
H60C H 0.6912 0.5875 0.4458 0.117 Uiso 1 1 calc R
C61 C 0.5627(5) 0.6497(3) 0.6053(3) 0.042(2) Uani 1 1 d .
C62 C 0.5701(4) 0.5933(3) 0.6100(3) 0.044(2) Uani 1 1 d .
C63 C 0.6070(4) 0.7298(3) 0.6251(3) 0.051(2) Uani 1 1 d .
H63 H 0.6437 0.7509 0.6424 0.061 Uiso 1 1 calc R
C64 C 0.5486(6) 0.7550(4) 0.5981(4) 0.066(3) Uani 1 1 d .
C65 C 0.4949(6) 0.7238(5) 0.5745(4) 0.082(4) Uani 1 1 d .
C66 C 0.5013(5) 0.6709(4) 0.5774(4) 0.071(3) Uani 1 1 d .
C67 C 0.4508(6) 0.6360(5) 0.5543(5) 0.105(4) Uani 1 1 d .
H67 H 0.4110 0.6502 0.5331 0.126 Uiso 1 1 calc R
C68 C 0.4541(5) 0.5832(5) 0.5597(5) 0.108(4) Uani 1 1 d .
H68 H 0.4150 0.5622 0.5473 0.129 Uiso 1 1 calc R
C69 C 0.5185(5) 0.5594(4) 0.5849(4) 0.066(3) Uani 1 1 d .
C70 C 0.5290(5) 0.5048(4) 0.5912(4) 0.064(3) Uani 1 1 d .
C71 C 0.5904(5) 0.4870(3) 0.6195(4) 0.053(3) Uani 1 1 d .
C72 C 0.6411(4) 0.5241(3) 0.6397(3) 0.040(2) Uani 1 1 d .
H72 H 0.6839 0.5114 0.6578 0.047 Uiso 1 1 calc R
C73 C 0.5489(5) 0.8139(3) 0.5971(4) 0.099(4) Uani 1 1 d .
H73A H 0.5158 0.8272 0.6203 0.149 Uiso 1 1 calc R
H73B H 0.5356 0.8261 0.5598 0.149 Uiso 1 1 calc R
H73C H 0.5956 0.8266 0.6104 0.149 Uiso 1 1 calc R
C74 C 0.4269(5) 0.7478(4) 0.5436(5) 0.132(5) Uani 1 1 d .
H74A H 0.4003 0.7205 0.5225 0.198 Uiso 1 1 calc R
H74B H 0.4389 0.7754 0.5191 0.198 Uiso 1 1 calc R
H74C H 0.3988 0.7627 0.5698 0.198 Uiso 1 1 calc R
C75 C 0.4758(5) 0.4643(4) 0.5691(4) 0.099(4) Uani 1 1 d .
H75A H 0.4492 0.4530 0.5979 0.149 Uiso 1 1 calc R
H75B H 0.4996 0.4341 0.5557 0.149 Uiso 1 1 calc R
H75C H 0.4441 0.4795 0.5393 0.149 Uiso 1 1 calc R
C76 C 0.6104(4) 0.4290(3) 0.6291(3) 0.066(3) Uani 1 1 d .
H76A H 0.6164 0.4126 0.5944 0.099 Uiso 1 1 calc R
H76B H 0.5735 0.4109 0.6451 0.099 Uiso 1 1 calc R
H76C H 0.6539 0.4266 0.6538 0.099 Uiso 1 1 calc R
C77 C 0.5140(4) 0.4453(3) 0.7527(3) 0.038(2) Uani 1 1 d .
C78 C 0.5322(4) 0.3917(3) 0.7665(3) 0.037(2) Uani 1 1 d .
C79 C 0.5421(4) 0.5321(3) 0.7645(3) 0.034(2) Uani 1 1 d .
H79 H 0.5727 0.5586 0.7798 0.041 Uiso 1 1 calc R
C80 C 0.4834(4) 0.5479(3) 0.7311(3) 0.044(2) Uani 1 1 d .
C81 C 0.4373(5) 0.5100(4) 0.7074(4) 0.063(3) Uani 1 1 d .
C82 C 0.4537(5) 0.4562(3) 0.7202(4) 0.056(3) Uani 1 1 d .
C83 C 0.4109(5) 0.4136(4) 0.6965(4) 0.081(4) Uani 1 1 d .
H83 H 0.3701 0.4209 0.6722 0.097 Uiso 1 1 calc R
C84 C 0.4279(5) 0.3653(4) 0.7083(4) 0.075(3) Uani 1 1 d .
H84 H 0.3979 0.3384 0.6932 0.089 Uiso 1 1 calc R
C85 C 0.4900(5) 0.3509(3) 0.7431(4) 0.060(3) Uani 1 1 d .
C86 C 0.5116(5) 0.2980(3) 0.7562(4) 0.066(3) Uani 1 1 d .
C87 C 0.5717(5) 0.2902(3) 0.7906(4) 0.054(3) Uani 1 1 d .
C88 C 0.6107(4) 0.3335(3) 0.8108(3) 0.044(2) Uani 1 1 d .
H88 H 0.6528 0.3269 0.8339 0.053 Uiso 1 1 calc R
C89 C 0.4707(4) 0.6061(3) 0.7213(3) 0.064(3) Uani 1 1 d .
H89A H 0.4257 0.6158 0.7321 0.095 Uiso 1 1 calc R
H89B H 0.4708 0.6138 0.6827 0.095 Uiso 1 1 calc R
H89C H 0.5076 0.6261 0.7427 0.095 Uiso 1 1 calc R
C90 C 0.3690(5) 0.5239(4) 0.6738(5) 0.128(5) Uani 1 1 d .
H90A H 0.3562 0.4965 0.6469 0.192 Uiso 1 1 calc R
H90B H 0.3739 0.5572 0.6552 0.192 Uiso 1 1 calc R
H90C H 0.3327 0.5271 0.6975 0.192 Uiso 1 1 calc R
C91 C 0.4647(5) 0.2539(3) 0.7377(4) 0.110(5) Uani 1 1 d .
H91A H 0.4485 0.2372 0.7691 0.166 Uiso 1 1 calc R
H91B H 0.4899 0.2284 0.7183 0.166 Uiso 1 1 calc R
H91C H 0.4247 0.2672 0.7133 0.166 Uiso 1 1 calc R
C92 C 0.5992(5) 0.2361(3) 0.8066(4) 0.084(3) Uani 1 1 d .
H92A H 0.5954 0.2137 0.7744 0.126 Uiso 1 1 calc R
H92B H 0.5720 0.2210 0.8333 0.126 Uiso 1 1 calc R
H92C H 0.6480 0.2386 0.8224 0.126 Uiso 1 1 calc R
C93 C 0.5935(4) 0.4172(3) 0.9398(4) 0.034(2) Uani 1 1 d .
C94 C 0.6621(4) 0.3958(3) 0.9414(3) 0.031(2) Uani 1 1 d .
C95 C 0.5040(4) 0.4644(3) 0.8936(3) 0.040(2) Uani 1 1 d .
H95 H 0.4852 0.4833 0.8623 0.047 Uiso 1 1 calc R
C96 C 0.4622(4) 0.4568(3) 0.9364(4) 0.052(3) Uani 1 1 d .
C97 C 0.4896(5) 0.4302(3) 0.9808(4) 0.050(3) Uani 1 1 d .
C98 C 0.5568(5) 0.4083(3) 0.9842(4) 0.043(2) Uani 1 1 d .
C99 C 0.5876(6) 0.3755(4) 1.0280(4) 0.060(3) Uani 1 1 d .
H99 H 0.5626 0.3688 1.0577 0.072 Uiso 1 1 calc R
C100 C 0.6508(6) 0.3541(3) 1.0280(4) 0.061(3) Uani 1 1 d .
H100 H 0.6699 0.3329 1.0576 0.073 Uiso 1 1 calc R
C101 C 0.6900(5) 0.3631(3) 0.9833(4) 0.048(2) Uani 1 1 d .
C102 C 0.7571(5) 0.3416(3) 0.9804(4) 0.047(2) Uani 1 1 d .
C103 C 0.7905(4) 0.3529(3) 0.9353(4) 0.046(2) Uani 1 1 d .
C104 C 0.7592(4) 0.3861(3) 0.8966(3) 0.035(2) Uani 1 1 d .
H104 H 0.7831 0.3945 0.8668 0.042 Uiso 1 1 calc R
C105 C 0.3903(4) 0.4800(3) 0.9283(4) 0.083(3) Uani 1 1 d .
H10A H 0.3874 0.5081 0.9546 0.125 Uiso 1 1 calc R
H10B H 0.3562 0.4528 0.9335 0.125 Uiso 1 1 calc R
H10C H 0.3806 0.4941 0.8914 0.125 Uiso 1 1 calc R
C106 C 0.4458(5) 0.4238(3) 1.0271(4) 0.085(4) Uani 1 1 d .
H10G H 0.4296 0.3876 1.0280 0.128 Uiso 1 1 calc R
H10H H 0.4057 0.4473 1.0214 0.128 Uiso 1 1 calc R
H10I H 0.4741 0.4322 1.0615 0.128 Uiso 1 1 calc R
C107 C 0.7904(5) 0.3063(3) 1.0255(4) 0.078(3) Uani 1 1 d .
H10D H 0.7594 0.2769 1.0301 0.117 Uiso 1 1 calc R
H10E H 0.7986 0.3262 1.0594 0.117 Uiso 1 1 calc R
H10F H 0.8347 0.2931 1.0162 0.117 Uiso 1 1 calc R
C108 C 0.8604(4) 0.3302(3) 0.9285(4) 0.060(3) Uani 1 1 d .
H10J H 0.8725 0.3396 0.8927 0.090 Uiso 1 1 calc R
H10K H 0.8585 0.2921 0.9316 0.090 Uiso 1 1 calc R
H10L H 0.8955 0.3440 0.9567 0.090 Uiso 1 1 calc R

loop_
_atom_site_aniso_label
_atom_site_aniso_U_11
_atom_site_aniso_U_22
_atom_site_aniso_U_33
_atom_site_aniso_U_23
_atom_site_aniso_U_13
_atom_site_aniso_U_12
Zn1 0.0254(6) 0.0401(6) 0.0257(6) 0.0076(5) 0.0058(5) -0.0013(5)
Zn2 0.0373(6) 0.0314(6) 0.0336(6) 0.0030(5) 0.0067(5) -0.0014(5)
Zn3 0.0275(6) 0.0277(5) 0.0349(6) -0.0006(5) 0.0062(5) -0.0004(4)
Cr1 0.0340(9) 0.0395(8) 0.0340(9) 0.0014(7) 0.0122(7) 0.0069(6)
Cr2 0.0258(8) 0.0257(7) 0.0348(8) 0.0000(6) 0.0060(6) 0.0012(6)
N1 0.035(4) 0.038(5) 0.030(5) 0.006(3) 0.012(4) -0.007(3)
N2 0.042(5) 0.046(5) 0.020(4) -0.003(3) 0.009(4) -0.004(4)
N3 0.025(4) 0.040(4) 0.047(5) -0.004(4) 0.002(4) -0.011(4)
N4 0.030(4) 0.042(4) 0.041(5) 0.006(3) 0.009(4) 0.001(4)
N5 0.053(5) 0.036(4) 0.029(5) 0.001(4) 0.004(4) -0.015(3)
N6 0.023(4) 0.041(4) 0.034(4) 0.002(4) 0.009(3) 0.005(3)
N7 0.077(7) 0.111(8) 0.153(10) 0.046(6) 0.069(7) 0.018(6)
N8 0.047(5) 0.053(5) 0.054(5) 0.000(4) 0.015(4) 0.012(4)
N9 0.118(8) 0.055(6) 0.061(7) -0.009(5) 0.001(6) 0.031(5)
N10 0.060(5) 0.041(5) 0.061(5) 0.003(4) -0.005(4) 0.009(4)
N11 0.050(5) 0.073(6) 0.055(6) 0.001(5) 0.016(5) -0.006(4)
N12 0.038(5) 0.088(6) 0.070(6) 0.004(4) 0.007(5) 0.003(5)
N13 0.019(4) 0.030(4) 0.031(4) 0.006(3) 0.000(3) 0.003(3)
N14 0.027(4) 0.050(5) 0.034(5) 0.010(4) 0.013(4) 0.006(3)
N15 0.018(4) 0.054(5) 0.028(4) -0.003(4) 0.004(4) 0.007(3)
N16 0.021(4) 0.034(4) 0.032(5) 0.006(3) 0.004(3) -0.003(3)
N17 0.038(4) 0.033(4) 0.029(4) 0.005(4) 0.015(4) -0.004(3)
N18 0.038(4) 0.036(4) 0.026(4) 0.011(3) -0.003(4) 0.000(3)
N19 0.047(5) 0.042(5) 0.048(5) 0.018(4) 0.006(4) 0.003(4)
N20 0.040(5) 0.039(5) 0.031(4) 0.002(4) 0.002(4) 0.002(4)
N21 0.030(4) 0.021(4) 0.032(4) 0.002(3) 0.006(3) -0.002(3)
N22 0.056(5) 0.020(4) 0.031(4) 0.010(3) 0.007(4) 0.002(3)
N23 0.029(5) 0.043(4) 0.037(5) -0.001(4) 0.005(4) -0.004(3)
N24 0.045(5) 0.025(4) 0.038(5) 0.003(3) 0.012(4) -0.009(3)
C1 0.020(5) 0.030(5) 0.034(6) 0.017(4) 0.007(4) 0.003(4)
C2 0.031(5) 0.038(5) 0.025(5) -0.001(4) -0.006(4) 0.007(4)
C3 0.033(5) 0.027(5) 0.017(5) -0.015(4) -0.002(4) -0.006(4)
C4 0.055(6) 0.024(5) 0.019(5) -0.006(4) 0.004(5) 0.006(5)
C5 0.024(5) 0.022(5) 0.051(6) 0.003(5) -0.008(5) -0.004(4)
C6 0.017(5) 0.028(5) 0.031(5) 0.000(4) 0.008(4) -0.004(4)
C7 0.055(7) 0.064(7) 0.071(7) 0.016(5) 0.035(6) 0.031(6)
C8 0.034(6) 0.039(6) 0.051(7) 0.003(5) 0.011(5) 0.010(5)
C9 0.072(7) 0.029(6) 0.057(7) 0.001(5) 0.027(6) 0.020(5)
C10 0.029(5) 0.039(6) 0.054(6) 0.009(5) 0.004(5) 0.000(5)
C11 0.029(5) 0.043(6) 0.039(6) -0.004(5) 0.013(5) -0.002(4)
C12 0.057(6) 0.025(5) 0.039(6) 0.003(4) 0.014(5) 0.003(5)
C13 0.026(5) 0.018(4) 0.034(6) -0.003(4) 0.000(5) 0.001(4)
C14 0.020(5) 0.038(5) 0.026(5) -0.002(4) 0.003(4) -0.001(4)
C15 0.018(5) 0.048(5) 0.029(5) 0.008(4) -0.002(4) 0.007(4)
C16 0.028(5) 0.042(5) 0.027(5) 0.014(4) 0.011(4) 0.000(4)
C17 0.038(6) 0.024(5) 0.026(5) 0.003(4) 0.014(5) 0.003(4)
C18 0.037(6) 0.021(5) 0.028(6) 0.006(4) -0.014(5) 0.004(4)
C19 0.053(6) 0.044(5) 0.019(5) 0.004(4) 0.004(5) -0.003(5)
C20 0.025(5) 0.049(6) 0.040(6) 0.004(5) -0.011(5) 0.005(4)
C21 0.023(5) 0.045(5) 0.031(6) -0.005(4) -0.006(5) -0.003(4)
C22 0.023(5) 0.041(5) 0.042(6) 0.000(5) -0.008(5) 0.001(4)
C23 0.012(5) 0.055(6) 0.054(7) -0.007(5) 0.003(5) 0.001(4)
C24 0.049(7) 0.051(6) 0.036(6) -0.002(5) 0.001(5) -0.007(5)
C25 0.047(6) 0.064(6) 0.044(6) 0.021(5) 0.014(5) 0.003(5)
C26 0.063(6) 0.044(5) 0.031(5) 0.009(4) 0.009(5) 0.008(5)
C27 0.033(6) 0.043(6) 0.083(7) -0.022(5) -0.004(5) 0.003(4)
C28 0.038(6) 0.095(8) 0.083(8) -0.005(6) 0.025(6) 0.015(5)
C29 0.027(5) 0.046(6) 0.013(5) 0.014(4) -0.001(4) -0.007(4)
C30 0.037(5) 0.034(5) 0.012(5) 0.004(4) 0.010(4) -0.012(4)
C31 0.021(5) 0.057(6) 0.034(6) 0.008(5) 0.013(4) 0.005(4)
C32 0.034(5) 0.036(5) 0.028(5) 0.001(4) 0.012(4) -0.006(4)
C33 0.045(6) 0.050(6) 0.025(6) -0.006(5) -0.001(5) -0.003(5)
C34 0.038(5) 0.049(6) 0.017(5) 0.002(4) 0.005(4) -0.020(4)
C35 0.079(8) 0.077(7) 0.038(6) -0.012(6) 0.014(6) -0.041(6)
C36 0.064(7) 0.056(6) 0.036(6) -0.005(5) 0.016(5) -0.034(5)
C37 0.036(5) 0.049(6) 0.023(5) -0.008(5) -0.002(4) -0.012(4)
C38 0.038(6) 0.053(6) 0.033(6) 0.001(5) 0.012(5) -0.011(5)
C39 0.036(5) 0.047(6) 0.024(5) -0.010(4) -0.003(4) -0.017(4)
C40 0.034(5) 0.041(5) 0.020(5) 0.003(4) 0.011(4) -0.010(4)
C41 0.063(7) 0.062(6) 0.034(6) -0.020(5) 0.009(5) -0.020(5)
C42 0.100(8) 0.074(7) 0.055(7) -0.031(5) 0.030(6) -0.045(6)
C43 0.092(8) 0.080(7) 0.017(5) 0.004(5) 0.029(5) -0.047(6)
C44 0.063(6) 0.047(6) 0.046(6) 0.006(5) 0.006(5) -0.015(5)
C45 0.027(5) 0.024(5) 0.046(6) 0.009(4) 0.004(5) -0.004(4)
C46 0.026(5) 0.036(5) 0.038(6) 0.006(5) 0.006(5) 0.000(4)
C47 0.043(6) 0.046(6) 0.032(6) 0.003(5) 0.016(5) -0.006(5)
C48 0.047(6) 0.042(6) 0.042(6) -0.002(5) 0.010(5) -0.018(5)
C49 0.038(6) 0.036(5) 0.046(6) -0.011(5) 0.015(5) -0.007(4)
C50 0.029(5) 0.040(6) 0.052(7) 0.005(5) 0.007(5) 0.000(4)
C51 0.031(5) 0.043(6) 0.045(6) 0.016(5) 0.005(5) -0.006(4)
C52 0.032(6) 0.047(6) 0.044(7) 0.018(5) 0.008(5) -0.014(5)
C53 0.040(6) 0.057(6) 0.019(5) 0.015(5) 0.002(5) 0.014(5)
C54 0.040(6) 0.061(6) 0.033(6) 0.013(5) 0.008(5) 0.010(5)
C55 0.065(7) 0.061(7) 0.023(6) 0.010(5) -0.003(5) -0.023(5)
C56 0.059(6) 0.060(6) 0.021(5) -0.001(5) -0.005(5) -0.023(5)
C57 0.052(6) 0.074(7) 0.047(6) -0.024(5) 0.019(5) -0.029(5)
C58 0.060(6) 0.060(6) 0.039(6) -0.004(5) 0.014(5) -0.022(5)
C59 0.078(7) 0.120(9) 0.010(5) 0.017(5) 0.005(5) -0.026(6)
C60 0.115(9) 0.083(8) 0.035(6) 0.003(6) -0.001(6) -0.035(6)
C61 0.040(6) 0.046(6) 0.037(6) 0.013(5) -0.006(5) 0.001(5)
C62 0.036(6) 0.045(6) 0.045(6) 0.008(5) -0.013(5) -0.008(5)
C63 0.051(7) 0.046(6) 0.055(7) 0.011(5) 0.006(5) 0.008(5)
C64 0.066(8) 0.034(6) 0.098(9) 0.027(6) 0.006(7) 0.013(6)
C65 0.077(9) 0.069(9) 0.099(10) 0.048(7) 0.006(7) 0.034(7)
C66 0.056(8) 0.059(8) 0.090(9) 0.018(7) -0.026(7) -0.006(6)
C67 0.098(10) 0.072(9) 0.129(11) 0.059(8) -0.044(8) 0.001(8)
C68 0.057(8) 0.111(10) 0.135(11) 0.032(9) -0.062(8) -0.027(7)
C69 0.071(8) 0.061(7) 0.059(7) 0.016(6) -0.021(6) -0.008(6)
C70 0.063(8) 0.056(7) 0.065(8) 0.005(6) -0.024(6) -0.017(6)
C71 0.065(7) 0.046(6) 0.048(7) -0.005(5) 0.004(6) -0.021(6)
C72 0.032(5) 0.035(6) 0.051(6) 0.002(5) 0.007(5) -0.003(4)
C73 0.099(9) 0.067(8) 0.126(10) 0.023(7) -0.007(8) 0.050(7)
C74 0.091(9) 0.101(9) 0.189(14) 0.073(9) -0.033(9) 0.036(7)
C75 0.092(9) 0.079(8) 0.115(10) -0.006(7) -0.033(7) -0.040(7)
C76 0.084(8) 0.039(6) 0.076(8) 0.000(5) 0.016(6) -0.003(5)
C77 0.047(6) 0.023(5) 0.044(6) -0.008(4) -0.001(5) -0.005(4)
C78 0.046(6) 0.037(6) 0.024(5) 0.006(4) -0.008(5) 0.010(5)
C79 0.043(6) 0.028(5) 0.030(5) 0.004(4) -0.006(5) -0.009(4)
C80 0.040(6) 0.037(6) 0.051(6) 0.003(5) -0.014(5) 0.001(5)
C81 0.067(7) 0.042(6) 0.070(7) 0.017(5) -0.028(6) 0.000(5)
C82 0.050(6) 0.044(6) 0.067(7) 0.011(6) -0.022(6) -0.005(5)
C83 0.086(8) 0.043(7) 0.096(9) 0.001(6) -0.053(7) -0.027(6)
C84 0.092(8) 0.040(6) 0.073(8) 0.004(6) -0.055(6) -0.017(6)
C85 0.077(8) 0.037(6) 0.058(7) 0.002(5) -0.020(6) -0.028(6)
C86 0.078(8) 0.027(6) 0.080(8) -0.003(5) -0.039(6) -0.010(5)
C87 0.070(7) 0.022(5) 0.066(7) -0.011(5) -0.010(6) 0.000(5)
C88 0.048(6) 0.036(6) 0.046(6) -0.001(5) -0.003(5) 0.008(5)
C89 0.080(7) 0.036(6) 0.068(7) 0.010(5) -0.016(6) -0.003(5)
C90 0.088(9) 0.061(7) 0.202(14) 0.032(8) -0.108(9) -0.003(6)
C91 0.139(11) 0.038(6) 0.129(10) -0.001(6) -0.077(8) -0.019(7)
C92 0.089(8) 0.029(6) 0.123(10) -0.003(6) -0.027(7) -0.004(5)
C93 0.034(6) 0.026(5) 0.043(6) -0.010(4) 0.013(5) -0.017(4)
C94 0.040(6) 0.022(5) 0.028(6) 0.004(4) -0.002(5) 0.000(4)
C95 0.033(6) 0.035(5) 0.054(6) -0.017(4) 0.019(5) -0.002(4)
C96 0.029(6) 0.047(6) 0.083(8) -0.029(6) 0.018(6) -0.013(5)
C97 0.067(8) 0.042(6) 0.048(7) -0.015(5) 0.030(6) -0.027(5)
C98 0.046(7) 0.036(6) 0.052(7) -0.006(5) 0.025(6) -0.011(5)
C99 0.082(8) 0.054(7) 0.049(7) -0.006(6) 0.029(7) -0.031(6)
C100 0.085(8) 0.060(7) 0.038(7) 0.000(5) 0.013(7) -0.029(6)
C101 0.060(7) 0.041(6) 0.042(6) -0.010(5) 0.003(6) -0.013(5)
C102 0.051(7) 0.033(5) 0.050(7) 0.002(5) -0.016(6) -0.006(5)
C103 0.030(6) 0.038(6) 0.070(7) -0.003(5) 0.006(6) -0.008(5)
C104 0.030(6) 0.036(5) 0.036(6) 0.013(4) -0.008(5) 0.015(4)
C105 0.035(6) 0.079(8) 0.142(10) -0.031(7) 0.039(7) -0.008(5)
C106 0.097(8) 0.061(7) 0.116(9) -0.028(6) 0.084(8) -0.039(6)
C107 0.098(8) 0.067(7) 0.063(7) 0.013(6) -0.012(6) 0.020(6)
C108 0.045(6) 0.048(6) 0.083(8) 0.007(5) -0.007(6) 0.007(5)

loop_
_atom_type_symbol
_atom_type_description
_atom_type_scat_dispersion_real
_atom_type_scat_dispersion_imag
_atom_type_scat_source
C C 0.0033 0.0016 'International Tables Vol C Tables 4.2.6.8 and 6.1.1.4'
H H 0.0000 0.0000 'International Tables Vol C Tables 4.2.6.8 and 6.1.1.4'
N N 0.0061 0.0033 'International Tables Vol C Tables 4.2.6.8 and 6.1.1.4'
Cr Cr 0.3209 0.6236 'International Tables Vol C Tables 4.2.6.8 and 6.1.1.4'
Zn Zn 0.2839 1.4301 'International Tables Vol C Tables 4.2.6.8 and 6.1.1.4'

loop_
_geom_angle_atom_site_label_1
_geom_angle_atom_site_label_2
_geom_angle_atom_site_label_3
_geom_angle
N4 Zn1 N1 89.9(2)
N4 Zn1 N13 90.1(2)
N1 Zn1 N13 101.2(2)
N4 Zn1 N16 97.3(2)
N1 Zn1 N16 91.1(2)
N13 Zn1 N16 165.7(2)
N4 Zn1 N14 165.7(3)
N1 Zn1 N14 92.3(2)
N13 Zn1 N14 75.7(2)
N16 Zn1 N14 96.8(2)
N4 Zn1 N15 96.0(2)
N1 Zn1 N15 165.7(2)
N13 Zn1 N15 91.9(2)
N16 Zn1 N15 75.2(2)
N14 Zn1 N15 85.3(2)
N5 Zn2 N2 96.0(2)
N5 Zn2 N20 94.6(2)
N2 Zn2 N20 92.9(2)
N5 Zn2 N17 91.8(2)
N2 Zn2 N17 93.3(2)
N20 Zn2 N17 170.5(2)
N5 Zn2 N18 166.0(2)
N2 Zn2 N18 92.1(2)
N20 Zn2 N18 96.4(2)
N17 Zn2 N18 76.2(2)
N5 Zn2 N19 91.6(3)
N2 Zn2 N19 167.1(3)
N20 Zn2 N19 76.0(3)
N17 Zn2 N19 97.0(3)
N18 Zn2 N19 82.8(2)
N3 Zn3 N6 91.9(2)
N3 Zn3 N21 97.7(2)
N6 Zn3 N21 96.1(2)
N3 Zn3 N24 93.9(2)
N6 Zn3 N24 99.5(2)
N21 Zn3 N24 160.3(2)
N3 Zn3 N23 170.4(3)
N6 Zn3 N23 88.9(2)
N21 Zn3 N23 91.7(2)
N24 Zn3 N23 76.6(3)
N3 Zn3 N22 95.6(2)
N6 Zn3 N22 169.7(2)
N21 Zn3 N22 75.9(2)
N24 Zn3 N22 87.2(2)
N23 Zn3 N22 84.9(2)
C8 Cr1 C2 174.4(3)
C8 Cr1 C9 92.3(3)
C2 Cr1 C9 87.6(3)
C8 Cr1 C3 87.9(3)
C2 Cr1 C3 86.6(3)
C9 Cr1 C3 90.3(3)
C8 Cr1 C1 93.9(3)
C2 Cr1 C1 86.1(3)
C9 Cr1 C1 173.7(3)
C3 Cr1 C1 90.3(3)
C8 Cr1 C7 92.6(3)
C2 Cr1 C7 92.9(3)
C9 Cr1 C7 92.3(4)
C3 Cr1 C7 177.4(3)
C1 Cr1 C7 87.1(3)
C11 Cr2 C10 89.0(3)
C11 Cr2 C12 92.1(3)
C10 Cr2 C12 93.7(3)
C11 Cr2 C5 176.4(3)
C10 Cr2 C5 88.3(3)
C12 Cr2 C5 90.4(3)
C11 Cr2 C6 95.7(3)
C10 Cr2 C6 174.7(3)
C12 Cr2 C6 88.8(3)
C5 Cr2 C6 86.9(3)
C11 Cr2 C4 89.8(3)
C10 Cr2 C4 85.6(3)
C12 Cr2 C4 177.9(3)
C5 Cr2 C4 87.6(3)
C6 Cr2 C4 91.8(3)
C1 N1 Zn1 165.8(6)
C2 N2 Zn2 162.8(6)
C3 N3 Zn3 166.7(6)
C4 N4 Zn1 160.4(6)
C5 N5 Zn2 162.6(7)
C6 N6 Zn3 161.7(6)
C15 N13 C13 115.4(6)
C15 N13 Zn1 129.2(5)
C13 N13 Zn1 115.4(5)
C14 N14 C24 116.2(7)
C14 N14 Zn1 115.6(5)
C24 N14 Zn1 128.1(5)
C31 N15 C29 116.5(7)
C31 N15 Zn1 129.0(5)
C29 N15 Zn1 114.5(5)
C30 N16 C40 118.8(6)
C30 N16 Zn1 115.5(5)
C40 N16 Zn1 125.6(5)
C47 N17 C45 116.0(7)
C47 N17 Zn2 127.5(5)
C45 N17 Zn2 116.4(5)
C56 N18 C46 116.0(7)
C56 N18 Zn2 129.6(5)
C46 N18 Zn2 114.4(5)
C61 N19 C63 117.3(8)
C61 N19 Zn2 115.1(6)
C63 N19 Zn2 127.5(6)
C72 N20 C62 116.5(7)
C72 N20 Zn2 127.5(5)
C62 N20 Zn2 115.9(5)
C79 N21 C77 115.1(6)
C79 N21 Zn3 127.5(5)
C77 N21 Zn3 116.8(5)
C88 N22 C78 116.3(7)
C88 N22 Zn3 130.1(6)
C78 N22 Zn3 113.1(5)
C95 N23 C93 118.5(7)
C95 N23 Zn3 127.6(6)
C93 N23 Zn3 113.9(5)
C104 N24 C94 118.7(7)
C104 N24 Zn3 126.2(5)
C94 N24 Zn3 114.9(5)
N1 C1 Cr1 173.7(7)
N2 C2 Cr1 173.9(7)
N3 C3 Cr1 175.9(6)
N4 C4 Cr2 178.4(8)
N5 C5 Cr2 175.5(8)
N6 C6 Cr2 169.0(7)
N7 C7 Cr1 177.4(10)
N8 C8 Cr1 175.9(7)
N9 C9 Cr1 178.8(10)
N10 C10 Cr2 178.0(8)
N11 C11 Cr2 177.9(8)
N12 C12 Cr2 178.4(7)
N13 C13 C18 123.3(7)
N13 C13 C14 116.2(7)
C18 C13 C14 120.5(7)
N14 C14 C21 123.0(7)
N14 C14 C13 117.1(7)
C21 C14 C13 119.9(7)
N13 C15 C16 124.2(7)
C17 C16 C15 119.5(7)
C17 C16 C25 123.7(7)
C15 C16 C25 116.8(7)
C16 C17 C18 118.7(7)
C16 C17 C26 123.3(7)
C18 C17 C26 118.0(7)
C13 C18 C17 118.9(7)
C13 C18 C19 116.7(8)
C17 C18 C19 124.5(7)
C20 C19 C18 124.9(7)
C19 C20 C21 120.2(7)
C14 C21 C22 119.5(7)
C14 C21 C20 117.7(7)
C22 C21 C20 122.5(8)
C23 C22 C21 117.7(7)
C23 C22 C27 122.3(8)
C21 C22 C27 120.0(8)
C22 C23 C24 118.7(8)
C22 C23 C28 126.3(8)
C24 C23 C28 115.0(8)
N14 C24 C23 124.9(8)
N15 C29 C34 120.9(7)
N15 C29 C30 116.2(7)
C34 C29 C30 122.9(7)
N16 C30 C37 122.2(7)
N16 C30 C29 118.4(7)
C37 C30 C29 119.4(7)
N15 C31 C32 126.5(7)
C33 C32 C31 117.5(7)
C33 C32 C41 122.5(7)
C31 C32 C41 120.0(7)
C32 C33 C34 117.2(7)
C32 C33 C42 120.8(7)
C34 C33 C42 122.0(7)
C29 C34 C33 121.3(7)
C29 C34 C35 114.5(7)
C33 C34 C35 124.2(8)
C36 C35 C34 123.9(8)
C35 C36 C37 121.4(8)
C30 C37 C36 118.0(7)
C30 C37 C38 118.7(7)
C36 C37 C38 123.3(7)
C39 C38 C37 117.1(7)
C39 C38 C43 122.0(7)
C37 C38 C43 121.0(7)
C38 C39 C40 119.6(7)
C38 C39 C44 121.0(7)
C40 C39 C44 119.4(7)
N16 C40 C39 123.6(7)
N17 C45 C50 122.7(8)
N17 C45 C46 116.4(7)
C50 C45 C46 120.9(8)
N18 C46 C53 124.9(8)
N18 C46 C45 116.6(7)
C53 C46 C45 118.5(7)
N17 C47 C48 126.1(7)
C49 C48 C47 117.6(8)
C49 C48 C57 122.7(7)
C47 C48 C57 119.6(8)
C48 C49 C50 117.8(7)
C48 C49 C58 120.5(7)
C50 C49 C58 121.7(7)
C45 C50 C49 119.6(8)
C45 C50 C51 115.8(8)
C49 C50 C51 124.5(8)
C52 C51 C50 122.2(8)
C51 C52 C53 123.2(8)
C52 C53 C46 119.2(8)
C52 C53 C54 125.3(8)
C46 C53 C54 115.5(8)
C55 C54 C53 119.0(8)
C55 C54 C59 122.2(8)
C53 C54 C59 118.6(8)
C56 C55 C54 118.5(8)
C56 C55 C60 119.4(8)
C54 C55 C60 121.9(8)
N18 C56 C55 125.7(8)
N19 C61 C66 123.2(8)
N19 C61 C62 117.4(8)
C66 C61 C62 119.4(9)
N20 C62 C69 122.7(8)
N20 C62 C61 115.6(8)
C69 C62 C61 121.3(8)
N19 C63 C64 124.2(9)
C65 C64 C63 117.1(9)
C65 C64 C73 125.2(9)
C63 C64 C73 117.6(10)
C66 C65 C64 119.7(9)
C66 C65 C74 118.9(11)
C64 C65 C74 121.4(10)
C65 C66 C67 124.2(11)
C65 C66 C61 118.4(10)
C67 C66 C61 117.4(10)
C68 C67 C66 125.1(10)
C67 C68 C69 119.1(10)
C62 C69 C70 118.3(9)
C62 C69 C68 116.9(9)
C70 C69 C68 124.4(10)
C71 C70 C69 119.0(9)
C71 C70 C75 117.5(9)
C69 C70 C75 123.5(9)
C70 C71 C72 118.3(8)
C70 C71 C76 125.3(8)
C72 C71 C76 116.3(8)
N20 C72 C71 124.7(8)
C82 C77 N21 124.5(7)
C82 C77 C78 119.9(8)
N21 C77 C78 115.5(7)
N22 C78 C85 123.0(7)
N22 C78 C77 117.3(7)
C85 C78 C77 119.6(8)
N21 C79 C80 125.6(7)
C79 C80 C81 118.8(8)
C79 C80 C89 119.1(7)
C81 C80 C89 122.1(8)
C80 C81 C82 117.5(8)
C80 C81 C90 122.3(8)
C82 C81 C90 120.0(8)
C77 C82 C81 118.3(8)
C77 C82 C83 119.3(8)
C81 C82 C83 122.2(9)
C84 C83 C82 120.5(9)
C83 C84 C85 123.2(9)
C78 C85 C84 117.2(8)
C78 C85 C86 117.8(8)
C84 C85 C86 125.0(8)
C87 C86 C85 118.6(8)
C87 C86 C91 121.4(8)
C85 C86 C91 119.6(8)
C86 C87 C88 119.1(8)
C86 C87 C92 122.6(8)
C88 C87 C92 118.2(8)
N22 C88 C87 125.3(8)
N23 C93 C98 123.2(8)
N23 C93 C94 118.2(7)
C98 C93 C94 118.6(9)
N24 C94 C101 122.1(8)
N24 C94 C93 116.4(7)
C101 C94 C93 121.4(8)
N23 C95 C96 122.4(8)
C97 C96 C95 118.4(8)
C97 C96 C105 124.6(10)
C95 C96 C105 116.9(9)
C96 C97 C98 120.9(9)
C96 C97 C106 118.4(10)
C98 C97 C106 120.8(9)
C93 C98 C97 116.5(9)
C93 C98 C99 118.9(9)
C97 C98 C99 124.5(9)
C100 C99 C98 121.7(9)
C99 C100 C101 120.5(9)
C94 C101 C102 117.7(8)
C94 C101 C100 118.7(9)
C102 C101 C100 123.6(9)
C103 C102 C101 118.9(8)
C103 C102 C107 121.3(9)
C101 C102 C107 119.7(9)
C104 C103 C102 119.0(8)
C104 C103 C108 119.1(8)
C102 C103 C108 122.0(9)
N24 C104 C103 123.5(8)

loop_
_geom_bond_atom_site_label_1
_geom_bond_atom_site_label_2
_geom_bond_distance
Zn1 N4 2.039(7)
Zn1 N1 2.068(7)
Zn1 N13 2.168(6)
Zn1 N16 2.172(6)
Zn1 N14 2.180(6)
Zn1 N15 2.181(6)
Zn2 N5 2.092(7)
Zn2 N2 2.093(7)
Zn2 N20 2.126(6)
Zn2 N17 2.144(6)
Zn2 N18 2.183(6)
Zn2 N19 2.184(7)
Zn3 N3 2.064(7)
Zn3 N6 2.115(6)
Zn3 N21 2.138(6)
Zn3 N24 2.153(6)
Zn3 N23 2.176(6)
Zn3 N22 2.218(6)
Cr1 C8 2.010(9)
Cr1 C2 2.037(8)
Cr1 C9 2.047(10)
Cr1 C3 2.052(8)
Cr1 C1 2.100(9)
Cr1 C7 2.101(10)
Cr2 C11 2.043(9)
Cr2 C10 2.058(8)
Cr2 C12 2.065(9)
Cr2 C5 2.074(9)
Cr2 C6 2.080(8)
Cr2 C4 2.116(9)
N1 C1 1.153(8)
N2 C2 1.174(8)
N3 C3 1.151(7)
N4 C4 1.131(8)
N5 C5 1.141(8)
N6 C6 1.164(7)
N7 C7 1.156(9)
N8 C8 1.175(8)
N9 C9 1.143(9)
N10 C10 1.144(8)
N11 C11 1.155(8)
N12 C12 1.187(9)
N13 C15 1.348(8)
N13 C13 1.366(8)
N14 C14 1.334(8)
N14 C24 1.351(9)
N15 C31 1.319(8)
N15 C29 1.375(8)
N16 C30 1.323(8)
N16 C40 1.327(8)
N17 C47 1.332(8)
N17 C45 1.343(8)
N18 C56 1.342(8)
N18 C46 1.356(8)
N19 C61 1.315(9)
N19 C63 1.326(9)
N20 C72 1.338(8)
N20 C62 1.374(9)
N21 C79 1.336(8)
N21 C77 1.387(8)
N22 C88 1.332(8)
N22 C78 1.384(9)
N23 C95 1.324(8)
N23 C93 1.350(9)
N24 C104 1.334(8)
N24 C94 1.368(9)
C13 C18 1.394(9)
C13 C14 1.456(9)
C14 C21 1.410(9)
C15 C16 1.408(9)
C16 C17 1.340(9)
C16 C25 1.512(9)
C17 C18 1.410(9)
C17 C26 1.506(9)
C18 C19 1.417(9)
C19 C20 1.331(9)
C20 C21 1.442(10)
C21 C22 1.415(10)
C22 C23 1.366(10)
C22 C27 1.497(9)
C23 C24 1.407(10)
C23 C28 1.544(10)
C29 C34 1.403(9)
C29 C30 1.417(9)
C30 C37 1.401(9)
C31 C32 1.426(9)
C32 C33 1.375(9)
C32 C41 1.494(9)
C33 C34 1.423(9)
C33 C42 1.498(10)
C34 C35 1.442(10)
C35 C36 1.319(10)
C36 C37 1.425(9)
C37 C38 1.432(9)
C38 C39 1.375(9)
C38 C43 1.507(9)
C39 C40 1.381(9)
C39 C44 1.533(9)
C45 C50 1.400(9)
C45 C46 1.468(10)
C46 C53 1.416(10)
C47 C48 1.393(9)
C48 C49 1.380(10)
C48 C57 1.490(10)
C49 C50 1.409(10)
C49 C58 1.502(9)
C50 C51 1.475(10)
C51 C52 1.319(9)
C52 C53 1.384(10)
C53 C54 1.458(10)
C54 C55 1.385(10)
C54 C59 1.511(10)
C55 C56 1.377(10)
C55 C60 1.533(10)
C61 C66 1.410(11)
C61 C62 1.453(10)
C62 C69 1.410(11)
C63 C64 1.400(11)
C64 C65 1.383(12)
C64 C73 1.508(11)
C65 C66 1.360(12)
C65 C74 1.566(12)
C66 C67 1.394(12)
C67 C68 1.359(12)
C68 C69 1.457(12)
C69 C70 1.419(11)
C70 C71 1.380(11)
C70 C75 1.517(11)
C71 C72 1.413(10)
C71 C76 1.547(10)
C77 C82 1.363(10)
C77 C78 1.448(9)
C78 C85 1.407(10)
C79 C80 1.379(9)
C80 C81 1.398(10)
C80 C89 1.526(9)
C81 C82 1.439(10)
C81 C90 1.517(10)
C82 C83 1.449(10)
C83 C84 1.303(10)
C84 C85 1.436(11)
C85 C86 1.444(11)
C86 C87 1.368(10)
C86 C91 1.486(10)
C87 C88 1.399(10)
C87 C92 1.520(10)
C93 C98 1.409(10)
C93 C94 1.436(10)
C94 C101 1.389(10)
C95 C96 1.433(10)
C96 C97 1.346(11)
C96 C105 1.506(10)
C97 C98 1.414(11)
C97 C106 1.526(10)
C98 C99 1.444(11)
C99 C100 1.343(11)
C100 C101 1.445(11)
C101 C102 1.426(11)
C102 C103 1.395(11)
C102 C107 1.519(10)
C103 C104 1.366(10)
C103 C108 1.507(10)

loop_
_platon_squeeze_void_nr
_platon_squeeze_void_average_x
_platon_squeeze_void_average_y
_platon_squeeze_void_average_z
_platon_squeeze_void_volume
_platon_squeeze_void_count_electrons
1 0.000 0.004 0.004 3598.7 1462.7
